data_7014323
loop_
_publ_author_name
'Baumann, Stefan O.'
'Puchberger, Michael'
'Schubert, Ulrich'

_publ_section_title
;
 Oximate-substituted zirconium alkoxides.
;
_journal_issue 6
_journal_name_full 'Dalton transactions (Cambridge, England : 2003)'
_journal_page_first 1401
_journal_page_last 1406
_journal_paper_doi 10.1039/c0dt00384k
_journal_volume 40
_journal_year 2011
_chemical_formula_moiety 'C24 H50 N6 O8 Zr2'
_chemical_formula_sum 'C24 H50 N6 O8 Zr2'
_chemical_formula_weight 733.14
_chemical_name_systematic
;
?
;
_space_group_IT_number 2
_symmetry_cell_setting triclinic
_symmetry_space_group_name_Hall '-P 1'
_symmetry_space_group_name_H-M 'P -1'
_atom_sites_solution_hydrogens geom
_atom_sites_solution_primary direct
_atom_sites_solution_secondary difmap
_audit_creation_method SHELXL-97
_cell_angle_alpha 64.979(2)
_cell_angle_beta 84.170(2)
_cell_angle_gamma 88.836(2)
_cell_formula_units_Z 4
_cell_length_a 9.7344(15)
_cell_length_b 19.113(3)
_cell_length_c 20.446(3)
_cell_measurement_reflns_used 8472
_cell_measurement_temperature 100(2)
_cell_measurement_theta_max 30.135
_cell_measurement_theta_min 2.273
_cell_volume 3428.1(9)
_computing_cell_refinement 'Bruker-AXS APEX 2 Software'
_computing_data_collection 'Bruker-AXS APEX 2 Software'
_computing_data_reduction 'Bruker-AXS APEX 2 Software'
_computing_molecular_graphics 'Bruker-AXS SHELXTL Software'
_computing_publication_material 'Bruker-AXS SHELXTL Software'
_computing_structure_refinement 'SHELXL-97 (Sheldrick, 1997)'
_computing_structure_solution 'SHELXS-97 (Sheldrick, 1990)'
_diffrn_ambient_temperature 100(2)
_diffrn_measured_fraction_theta_full 0.987
_diffrn_measured_fraction_theta_max 0.987
_diffrn_measurement_device 'Bruker-AXS KAPPA APEX II CCD Detector'
_diffrn_measurement_method omega-scans
_diffrn_radiation_monochromator graphite
_diffrn_radiation_source 'fine-focus sealed tube'
_diffrn_radiation_type MoK\a
_diffrn_radiation_wavelength 0.71073
_diffrn_reflns_av_R_equivalents 0.0418
_diffrn_reflns_av_sigmaI/netI 0.0635
_diffrn_reflns_limit_h_max 11
_diffrn_reflns_limit_h_min -11
_diffrn_reflns_limit_k_max 22
_diffrn_reflns_limit_k_min -22
_diffrn_reflns_limit_l_max 24
_diffrn_reflns_limit_l_min -24
_diffrn_reflns_number 26145
_diffrn_reflns_theta_full 25.00
_diffrn_reflns_theta_max 25.00
_diffrn_reflns_theta_min 1.10
_diffrn_standards_interval_time 20
_exptl_absorpt_coefficient_mu 0.656
_exptl_absorpt_correction_T_max 0.9433
_exptl_absorpt_correction_T_min 0.8854
_exptl_absorpt_correction_type multi-scan
_exptl_absorpt_process_details SADABS
_exptl_crystal_colour colorless
_exptl_crystal_density_diffrn 1.420
_exptl_crystal_density_method 'not measured'
_exptl_crystal_description prism
_exptl_crystal_F_000 1520
_exptl_crystal_size_max 0.19
_exptl_crystal_size_mid 0.16
_exptl_crystal_size_min 0.09
_refine_diff_density_max 1.647
_refine_diff_density_min -1.005
_refine_diff_density_rms 0.134
_refine_ls_extinction_method none
_refine_ls_goodness_of_fit_ref 1.069
_refine_ls_hydrogen_treatment constr
_refine_ls_matrix_type full
_refine_ls_number_parameters 753
_refine_ls_number_reflns 11936
_refine_ls_number_restraints 0
_refine_ls_restrained_S_all 1.069
_refine_ls_R_factor_all 0.0658
_refine_ls_R_factor_gt 0.0459
_refine_ls_shift/su_max 0.003
_refine_ls_shift/su_mean 0.000
_refine_ls_structure_factor_coef Fsqd
_refine_ls_weighting_details 'calc w=1/[\s^2^(Fo^2^)+(0.0827P)^2^+0.0000P] where P=(Fo^2^+2Fc^2^)/3'
_refine_ls_weighting_scheme calc
_refine_ls_wR_factor_gt 0.1317
_refine_ls_wR_factor_ref 0.1389
_reflns_number_gt 9192
_reflns_number_total 11936
_reflns_threshold_expression I>2\s(I)
_cod_data_source_file C0DT00384K.TXT
_cod_data_source_block sb060
_cod_original_cell_volume 3428.2(9)
_cod_database_code 7014323

loop_
_symmetry_equiv_pos_as_xyz
'x, y, z'
'-x, -y, -z'

loop_
_atom_site_label
_atom_site_type_symbol
_atom_site_fract_x
_atom_site_fract_y
_atom_site_fract_z
_atom_site_U_iso_or_equiv
_atom_site_adp_type
_atom_site_occupancy
_atom_site_symmetry_multiplicity
_atom_site_calc_flag
_atom_site_refinement_flags
_atom_site_disorder_assembly
_atom_site_disorder_group
Zr1 Zr 0.40406(4) 0.04281(2) 0.42492(2) 0.01142(12) Uani 1 1 d . . .
O1 O 0.5057(3) 0.06285(16) 0.50621(16) 0.0112(6) Uani 1 1 d . . .
C1 C 0.4964(5) 0.1376(2) 0.5080(2) 0.0144(10) Uani 1 1 d . . .
H1 H 0.4388 0.1705 0.4690 0.017 Uiso 1 1 calc R . .
C2 C 0.6388(5) 0.1758(3) 0.4906(3) 0.0203(11) Uani 1 1 d . . .
H2A H 0.6986 0.1441 0.5273 0.030 Uiso 1 1 calc R . .
H2B H 0.6313 0.2271 0.4905 0.030 Uiso 1 1 calc R . .
H2C H 0.6785 0.1810 0.4427 0.030 Uiso 1 1 calc R . .
C3 C 0.4228(5) 0.1298(3) 0.5801(3) 0.0217(11) Uani 1 1 d . . .
H3A H 0.3324 0.1042 0.5881 0.033 Uiso 1 1 calc R . .
H3B H 0.4103 0.1811 0.5792 0.033 Uiso 1 1 calc R . .
H3C H 0.4783 0.0989 0.6194 0.033 Uiso 1 1 calc R . .
O2 O 0.5851(3) 0.08292(17) 0.35066(17) 0.0177(7) Uani 1 1 d . . .
N1 N 0.5131(4) 0.1478(2) 0.3461(2) 0.0156(8) Uani 1 1 d . . .
C4 C 0.5557(5) 0.2159(3) 0.3006(3) 0.0226(11) Uani 1 1 d . . .
C5 C 0.6847(6) 0.2299(3) 0.2503(3) 0.0336(14) Uani 1 1 d . . .
H5A H 0.7646 0.2153 0.2785 0.050 Uiso 1 1 calc R . .
H5B H 0.6932 0.2848 0.2169 0.050 Uiso 1 1 calc R . .
H5C H 0.6810 0.1990 0.2226 0.050 Uiso 1 1 calc R . .
C6 C 0.4680(7) 0.2808(3) 0.3014(3) 0.0389(15) Uani 1 1 d . . .
H6A H 0.3832 0.2598 0.3338 0.058 Uiso 1 1 calc R . .
H6B H 0.4442 0.3129 0.2522 0.058 Uiso 1 1 calc R . .
H6C H 0.5191 0.3123 0.3185 0.058 Uiso 1 1 calc R . .
O3 O 0.3155(3) -0.02260(18) 0.37860(17) 0.0207(7) Uani 1 1 d . . .
N2 N 0.3086(4) 0.0517(2) 0.3270(2) 0.0181(9) Uani 1 1 d . . .
C7 C 0.2764(5) 0.0632(3) 0.2643(3) 0.0188(10) Uani 1 1 d . . .
C8 C 0.2745(6) 0.1439(3) 0.2086(3) 0.0350(14) Uani 1 1 d . . .
H8A H 0.3023 0.1790 0.2288 0.052 Uiso 1 1 calc R . .
H8B H 0.1810 0.1558 0.1939 0.052 Uiso 1 1 calc R . .
H8C H 0.3388 0.1501 0.1663 0.052 Uiso 1 1 calc R . .
C9 C 0.2471(6) -0.0028(3) 0.2463(3) 0.0276(12) Uani 1 1 d . . .
H9A H 0.3144 -0.0432 0.2664 0.041 Uiso 1 1 calc R . .
H9B H 0.2538 0.0153 0.1935 0.041 Uiso 1 1 calc R . .
H9C H 0.1537 -0.0238 0.2673 0.041 Uiso 1 1 calc R . .
O4 O 0.2399(3) 0.10283(17) 0.44861(17) 0.0167(7) Uani 1 1 d . . .
N3 N 0.2093(4) 0.0271(2) 0.5011(2) 0.0151(8) Uani 1 1 d . . .
C10 C 0.1091(5) 0.0147(3) 0.5504(3) 0.0170(10) Uani 1 1 d . . .
C11 C 0.0232(5) 0.0776(3) 0.5569(3) 0.0251(12) Uani 1 1 d . . .
H11A H 0.0521 0.0888 0.5960 0.038 Uiso 1 1 calc R . .
H11B H -0.0743 0.0610 0.5678 0.038 Uiso 1 1 calc R . .
H11C H 0.0356 0.1242 0.5111 0.038 Uiso 1 1 calc R . .
C12 C 0.0773(5) -0.0671(3) 0.6035(3) 0.0214(11) Uani 1 1 d . . .
H12A H 0.1471 -0.1008 0.5949 0.032 Uiso 1 1 calc R . .
H12B H -0.0141 -0.0828 0.5975 0.032 Uiso 1 1 calc R . .
H12C H 0.0782 -0.0715 0.6530 0.032 Uiso 1 1 calc R . .
Zr2 Zr 0.38018(4) 0.47072(2) 0.07719(2) 0.01332(12) Uani 1 1 d . . .
O5 O 0.4835(3) 0.43388(17) -0.00024(17) 0.0155(7) Uani 1 1 d . . .
C13 C 0.4890(5) 0.3599(3) -0.0037(3) 0.0195(11) Uani 1 1 d . . .
H13 H 0.5585 0.3650 -0.0451 0.023 Uiso 1 1 calc R . .
C14 C 0.5397(6) 0.2992(3) 0.0646(3) 0.0277(12) Uani 1 1 d . . .
H14A H 0.6294 0.3159 0.0716 0.042 Uiso 1 1 calc R . .
H14B H 0.5494 0.2502 0.0602 0.042 Uiso 1 1 calc R . .
H14C H 0.4730 0.2923 0.1063 0.042 Uiso 1 1 calc R . .
C15 C 0.3504(5) 0.3389(3) -0.0201(3) 0.0254(12) Uani 1 1 d . . .
H15A H 0.2806 0.3312 0.0205 0.038 Uiso 1 1 calc R . .
H15B H 0.3587 0.2913 -0.0270 0.038 Uiso 1 1 calc R . .
H15C H 0.3228 0.3809 -0.0644 0.038 Uiso 1 1 calc R . .
O6 O 0.5402(3) 0.43223(18) 0.14532(17) 0.0194(7) Uani 1 1 d . . .
N4 N 0.4782(4) 0.4899(2) 0.1617(2) 0.0175(9) Uani 1 1 d . . .
C16 C 0.5206(5) 0.5084(3) 0.2096(3) 0.0226(11) Uani 1 1 d . . .
C17 C 0.4445(6) 0.5706(3) 0.2227(3) 0.0302(13) Uani 1 1 d . . .
H17A H 0.3693 0.5879 0.1915 0.045 Uiso 1 1 calc R . .
H17B H 0.5080 0.6141 0.2116 0.045 Uiso 1 1 calc R . .
H17C H 0.4062 0.5505 0.2737 0.045 Uiso 1 1 calc R . .
C18 C 0.6403(5) 0.4720(3) 0.2511(3) 0.0302(13) Uani 1 1 d . . .
H18A H 0.6839 0.4362 0.2328 0.045 Uiso 1 1 calc R . .
H18B H 0.6079 0.4437 0.3027 0.045 Uiso 1 1 calc R . .
H18C H 0.7077 0.5122 0.2451 0.045 Uiso 1 1 calc R . .
O7 O 0.2569(4) 0.36777(19) 0.11828(18) 0.0235(8) Uani 1 1 d . . .
N5 N 0.2379(4) 0.3953(2) 0.1705(2) 0.0185(9) Uani 1 1 d . . .
C19 C 0.1536(5) 0.3617(3) 0.2282(3) 0.0226(11) Uani 1 1 d . . .
C20 C 0.0715(5) 0.2901(3) 0.2438(3) 0.0295(13) Uani 1 1 d . . .
H20A H 0.0767 0.2807 0.2001 0.044 Uiso 1 1 calc R . .
H20B H -0.0251 0.2966 0.2586 0.044 Uiso 1 1 calc R . .
H20C H 0.1090 0.2461 0.2830 0.044 Uiso 1 1 calc R . .
C21 C 0.1411(6) 0.3962(3) 0.2812(3) 0.0367(14) Uani 1 1 d . . .
H21A H 0.2028 0.4418 0.2635 0.055 Uiso 1 1 calc R . .
H21B H 0.1668 0.3583 0.3281 0.055 Uiso 1 1 calc R . .
H21C H 0.0456 0.4115 0.2871 0.055 Uiso 1 1 calc R . .
O8 O 0.2306(3) 0.55491(18) 0.06118(17) 0.0195(7) Uani 1 1 d . . .
N6 N 0.2166(4) 0.5343(2) 0.0046(2) 0.0175(9) Uani 1 1 d . . .
C22 C 0.1314(5) 0.5714(3) -0.0418(3) 0.0188(10) Uani 1 1 d . . .
C23 C 0.0502(5) 0.6367(3) -0.0390(3) 0.0290(12) Uani 1 1 d . . .
H23A H 0.0535 0.6374 0.0085 0.044 Uiso 1 1 calc R . .
H23B H -0.0460 0.6304 -0.0463 0.044 Uiso 1 1 calc R . .
H23C H 0.0893 0.6853 -0.0772 0.044 Uiso 1 1 calc R . .
C24 C 0.1178(5) 0.5468(3) -0.1012(3) 0.0218(11) Uani 1 1 d . . .
H24A H 0.1776 0.5030 -0.0950 0.033 Uiso 1 1 calc R . .
H24B H 0.1453 0.5899 -0.1482 0.033 Uiso 1 1 calc R . .
H24C H 0.0216 0.5314 -0.0995 0.033 Uiso 1 1 calc R . .
Zr3 Zr 0.93357(4) 0.45933(2) 0.59218(2) 0.01313(12) Uani 1 1 d . . .
O9 O 0.8900(3) 0.48280(17) 0.48169(16) 0.0139(7) Uani 1 1 d . . .
C25 C 0.7576(5) 0.4603(2) 0.4699(2) 0.0152(10) Uani 1 1 d . . .
H25 H 0.6998 0.4383 0.5177 0.018 Uiso 1 1 calc R . .
C26 C 0.6845(5) 0.5306(3) 0.4190(3) 0.0222(11) Uani 1 1 d . . .
H26A H 0.6868 0.5717 0.4356 0.033 Uiso 1 1 calc R . .
H26B H 0.5883 0.5164 0.4191 0.033 Uiso 1 1 calc R . .
H26C H 0.7313 0.5489 0.3698 0.033 Uiso 1 1 calc R . .
C27 C 0.7755(5) 0.3972(3) 0.4433(3) 0.0204(11) Uani 1 1 d . . .
H27A H 0.8310 0.4174 0.3961 0.031 Uiso 1 1 calc R . .
H27B H 0.6846 0.3798 0.4385 0.031 Uiso 1 1 calc R . .
H27C H 0.8223 0.3536 0.4783 0.031 Uiso 1 1 calc R . .
O10 O 1.0001(3) 0.34803(17) 0.60797(18) 0.0199(7) Uani 1 1 d . . .
N7 N 0.8581(4) 0.3413(2) 0.6200(2) 0.0173(9) Uani 1 1 d . . .
C28 C 0.7954(5) 0.2761(3) 0.6392(3) 0.0224(11) Uani 1 1 d . . .
C29 C 0.6407(6) 0.2762(3) 0.6497(3) 0.0316(13) Uani 1 1 d . . .
H29A H 0.6106 0.3276 0.6440 0.047 Uiso 1 1 calc R . .
H29B H 0.6080 0.2379 0.6985 0.047 Uiso 1 1 calc R . .
H29C H 0.6026 0.2634 0.6135 0.047 Uiso 1 1 calc R . .
C30 C 0.8693(6) 0.2029(3) 0.6524(3) 0.0327(13) Uani 1 1 d . . .
H30A H 0.9642 0.2151 0.6290 0.049 Uiso 1 1 calc R . .
H30B H 0.8213 0.1733 0.6321 0.049 Uiso 1 1 calc R . .
H30C H 0.8709 0.1724 0.7047 0.049 Uiso 1 1 calc R . .
O11 O 1.0249(3) 0.47570(18) 0.67393(17) 0.0209(7) Uani 1 1 d . . .
N8 N 0.9356(4) 0.4132(2) 0.7115(2) 0.0194(9) Uani 1 1 d . . .
C31 C 0.9281(5) 0.3783(3) 0.7809(3) 0.0241(11) Uani 1 1 d . . .
C32 C 1.0052(6) 0.4046(3) 0.8263(3) 0.0324(13) Uani 1 1 d . . .
H32A H 1.0635 0.4498 0.7948 0.049 Uiso 1 1 calc R . .
H32B H 1.0633 0.3629 0.8556 0.049 Uiso 1 1 calc R . .
H32C H 0.9394 0.4182 0.8584 0.049 Uiso 1 1 calc R . .
C33 C 0.8391(6) 0.3070(3) 0.8177(3) 0.0344(14) Uani 1 1 d . . .
H33A H 0.7831 0.3019 0.7826 0.052 Uiso 1 1 calc R . .
H33B H 0.7783 0.3103 0.8574 0.052 Uiso 1 1 calc R . .
H33C H 0.8974 0.2619 0.8371 0.052 Uiso 1 1 calc R . .
O12 O 0.7371(3) 0.50216(17) 0.60204(17) 0.0179(7) Uani 1 1 d . . .
N9 N 0.8184(4) 0.5701(2) 0.5692(2) 0.0158(8) Uani 1 1 d . . .
C34 C 0.7576(5) 0.6342(3) 0.5475(3) 0.0183(10) Uani 1 1 d . . .
C35 C 0.6039(5) 0.6393(3) 0.5546(3) 0.0275(12) Uani 1 1 d . . .
H35A H 0.5671 0.6337 0.5142 0.041 Uiso 1 1 calc R . .
H35B H 0.5786 0.6896 0.5537 0.041 Uiso 1 1 calc R . .
H35C H 0.5652 0.5981 0.6006 0.041 Uiso 1 1 calc R . .
C36 C 0.8432(5) 0.7072(3) 0.5137(3) 0.0216(11) Uani 1 1 d . . .
H36A H 0.9412 0.6948 0.5167 0.032 Uiso 1 1 calc R . .
H36B H 0.8183 0.7394 0.5396 0.032 Uiso 1 1 calc R . .
H36C H 0.8263 0.7353 0.4627 0.032 Uiso 1 1 calc R . .
Zr4 Zr 0.04279(5) 0.06638(2) 0.90965(2) 0.01520(13) Uani 1 1 d . . .
O13 O 0.0460(3) 0.04842(17) 1.01982(17) 0.0162(7) Uani 1 1 d . . .
C37 C 0.1081(5) 0.0929(3) 1.0521(3) 0.0203(11) Uani 1 1 d . . .
H37 H 0.0974 0.0619 1.1059 0.024 Uiso 1 1 calc R . .
C38 C 0.2622(5) 0.1048(3) 1.0271(3) 0.0255(12) Uani 1 1 d . . .
H38A H 0.3045 0.0546 1.0384 0.038 Uiso 1 1 calc R . .
H38B H 0.3055 0.1309 1.0523 0.038 Uiso 1 1 calc R . .
H38C H 0.2758 0.1366 0.9747 0.038 Uiso 1 1 calc R . .
C39 C 0.0343(5) 0.1680(3) 1.0359(3) 0.0261(12) Uani 1 1 d . . .
H39A H 0.0411 0.1990 0.9833 0.039 Uiso 1 1 calc R . .
H39B H 0.0771 0.1966 1.0589 0.039 Uiso 1 1 calc R . .
H39C H -0.0632 0.1569 1.0551 0.039 Uiso 1 1 calc R . .
O14 O 0.2392(3) 0.01903(19) 0.90580(18) 0.0214(8) Uani 1 1 d . . .
N10 N 0.1739(4) 0.0067(2) 0.8544(2) 0.0188(9) Uani 1 1 d . . .
C40 C 0.2376(5) -0.0246(3) 0.8164(3) 0.0221(11) Uani 1 1 d . . .
C41 C 0.3847(6) -0.0486(3) 0.8234(3) 0.0354(14) Uani 1 1 d . . .
H41A H 0.4286 -0.0237 0.8494 0.053 Uiso 1 1 calc R . .
H41B H 0.4343 -0.0330 0.7750 0.053 Uiso 1 1 calc R . .
H41C H 0.3876 -0.1048 0.8504 0.053 Uiso 1 1 calc R . .
C42 C 0.1590(6) -0.0372(3) 0.7635(3) 0.0341(14) Uani 1 1 d . . .
H42A H 0.0694 -0.0123 0.7613 0.051 Uiso 1 1 calc R . .
H42B H 0.1443 -0.0927 0.7789 0.051 Uiso 1 1 calc R . .
H42C H 0.2113 -0.0148 0.7155 0.051 Uiso 1 1 calc R . .
O15 O 0.1086(4) 0.18020(19) 0.88238(18) 0.0272(8) Uani 1 1 d . . .
N11 N 0.1392(4) 0.1712(2) 0.8198(2) 0.0213(9) Uani 1 1 d . . .
C43 C 0.2089(5) 0.2240(3) 0.7651(3) 0.0230(11) Uani 1 1 d . . .
C44 C 0.2402(6) 0.2101(3) 0.6987(3) 0.0337(13) Uani 1 1 d . . .
H44A H 0.1998 0.1601 0.7071 0.051 Uiso 1 1 calc R . .
H44B H 0.3405 0.2098 0.6876 0.051 Uiso 1 1 calc R . .
H44C H 0.2009 0.2512 0.6578 0.051 Uiso 1 1 calc R . .
C45 C 0.2603(6) 0.2959(3) 0.7660(3) 0.0331(13) Uani 1 1 d . . .
H45A H 0.1986 0.3381 0.7418 0.050 Uiso 1 1 calc R . .
H45B H 0.3535 0.3088 0.7404 0.050 Uiso 1 1 calc R . .
H45C H 0.2630 0.2884 0.8163 0.050 Uiso 1 1 calc R . .
O16 O -0.1280(4) 0.08334(18) 0.85069(17) 0.0225(8) Uani 1 1 d . . .
N12 N -0.1791(4) 0.1039(2) 0.9062(2) 0.0191(9) Uani 1 1 d . . .
C46 C -0.3067(5) 0.1216(3) 0.9113(3) 0.0220(11) Uani 1 1 d . . .
C47 C -0.3537(6) 0.1432(3) 0.9717(3) 0.0276(12) Uani 1 1 d . . .
H47A H -0.2749 0.1433 0.9980 0.041 Uiso 1 1 calc R . .
H47B H -0.4242 0.1057 1.0050 0.041 Uiso 1 1 calc R . .
H47C H -0.3928 0.1948 0.9520 0.041 Uiso 1 1 calc R . .
C48 C -0.4076(6) 0.1216(3) 0.8612(3) 0.0328(13) Uani 1 1 d . . .
H48A H -0.3610 0.1076 0.8238 0.049 Uiso 1 1 calc R . .
H48B H -0.4458 0.1733 0.8382 0.049 Uiso 1 1 calc R . .
H48C H -0.4826 0.0841 0.8887 0.049 Uiso 1 1 calc R . .

loop_
_atom_site_aniso_label
_atom_site_aniso_U_11
_atom_site_aniso_U_22
_atom_site_aniso_U_33
_atom_site_aniso_U_23
_atom_site_aniso_U_13
_atom_site_aniso_U_12
Zr1 0.0086(2) 0.0145(2) 0.0105(2) -0.00461(18) -0.00104(17) -0.00011(17)
O1 0.0094(15) 0.0128(15) 0.0128(16) -0.0067(13) -0.0019(13) 0.0008(12)
C1 0.012(2) 0.016(2) 0.017(2) -0.0088(19) -0.0034(19) 0.0020(18)
C2 0.017(3) 0.016(2) 0.026(3) -0.008(2) -0.001(2) -0.0019(19)
C3 0.020(3) 0.023(3) 0.027(3) -0.016(2) 0.000(2) 0.005(2)
O2 0.0142(17) 0.0193(17) 0.0190(18) -0.0077(14) -0.0013(14) 0.0021(13)
N1 0.017(2) 0.018(2) 0.011(2) -0.0051(16) -0.0024(16) 0.0012(16)
C4 0.025(3) 0.023(3) 0.017(3) -0.005(2) -0.004(2) -0.002(2)
C5 0.028(3) 0.031(3) 0.026(3) 0.002(2) 0.008(2) -0.012(2)
C6 0.054(4) 0.024(3) 0.027(3) -0.002(2) 0.008(3) 0.002(3)
O3 0.0193(18) 0.0217(18) 0.0183(18) -0.0050(14) -0.0044(15) -0.0028(14)
N2 0.011(2) 0.023(2) 0.021(2) -0.0105(18) 0.0032(17) 0.0000(16)
C7 0.016(2) 0.027(3) 0.016(3) -0.011(2) -0.002(2) 0.000(2)
C8 0.050(4) 0.026(3) 0.030(3) -0.010(2) -0.017(3) 0.008(3)
C9 0.035(3) 0.028(3) 0.023(3) -0.013(2) -0.008(2) -0.002(2)
O4 0.0117(16) 0.0180(17) 0.0189(18) -0.0061(14) -0.0018(14) -0.0004(13)
N3 0.010(2) 0.021(2) 0.015(2) -0.0080(17) -0.0057(17) 0.0007(16)
C10 0.007(2) 0.032(3) 0.020(3) -0.018(2) -0.004(2) -0.0016(19)
C11 0.017(3) 0.033(3) 0.029(3) -0.018(2) 0.005(2) -0.004(2)
C12 0.015(3) 0.032(3) 0.017(3) -0.010(2) 0.000(2) -0.004(2)
Zr2 0.0102(2) 0.0171(2) 0.0112(2) -0.00505(18) 0.00098(18) -0.00058(17)
O5 0.0139(17) 0.0149(16) 0.0159(17) -0.0052(13) 0.0009(14) -0.0012(13)
C13 0.017(3) 0.019(2) 0.023(3) -0.010(2) 0.000(2) -0.0013(19)
C14 0.030(3) 0.025(3) 0.026(3) -0.008(2) -0.002(2) 0.003(2)
C15 0.023(3) 0.029(3) 0.030(3) -0.018(2) -0.001(2) -0.005(2)
O6 0.0171(18) 0.0224(17) 0.0171(18) -0.0075(14) 0.0008(14) 0.0007(14)
N4 0.016(2) 0.020(2) 0.014(2) -0.0053(17) 0.0029(17) -0.0040(16)
C16 0.017(3) 0.033(3) 0.016(3) -0.009(2) 0.005(2) -0.010(2)
C17 0.030(3) 0.036(3) 0.030(3) -0.020(3) 0.003(3) -0.007(2)
C18 0.022(3) 0.052(4) 0.020(3) -0.018(3) -0.003(2) -0.008(2)
O7 0.0223(19) 0.0286(19) 0.0200(19) -0.0116(15) 0.0034(15) -0.0076(15)
N5 0.013(2) 0.019(2) 0.023(2) -0.0092(18) -0.0021(18) -0.0009(16)
C19 0.021(3) 0.024(3) 0.017(3) -0.004(2) 0.000(2) 0.000(2)
C20 0.025(3) 0.031(3) 0.026(3) -0.007(2) 0.006(2) -0.007(2)
C21 0.045(4) 0.039(3) 0.022(3) -0.012(3) 0.014(3) -0.011(3)
O8 0.0162(18) 0.0235(18) 0.0194(18) -0.0100(14) -0.0008(14) 0.0029(14)
N6 0.016(2) 0.024(2) 0.012(2) -0.0078(17) 0.0038(17) -0.0022(17)
C22 0.009(2) 0.027(3) 0.014(2) -0.003(2) 0.0017(19) -0.0040(19)
C23 0.024(3) 0.034(3) 0.027(3) -0.011(2) -0.007(2) 0.011(2)
C24 0.017(3) 0.028(3) 0.017(3) -0.007(2) 0.000(2) -0.002(2)
Zr3 0.0124(2) 0.0137(2) 0.0118(2) -0.00463(18) 0.00181(18) -0.00168(17)
O9 0.0069(16) 0.0185(16) 0.0151(17) -0.0060(13) -0.0006(13) -0.0028(12)
C25 0.013(2) 0.018(2) 0.015(2) -0.0060(19) -0.0027(19) -0.0040(18)
C26 0.021(3) 0.024(3) 0.022(3) -0.008(2) -0.006(2) 0.006(2)
C27 0.017(3) 0.018(2) 0.024(3) -0.007(2) -0.003(2) -0.0027(19)
O10 0.0192(18) 0.0151(16) 0.0238(19) -0.0070(14) 0.0000(15) -0.0002(13)
N7 0.019(2) 0.018(2) 0.012(2) -0.0055(16) 0.0048(17) -0.0004(16)
C28 0.032(3) 0.021(3) 0.012(2) -0.005(2) -0.001(2) -0.004(2)
C29 0.029(3) 0.034(3) 0.028(3) -0.010(2) 0.002(3) -0.012(2)
C30 0.040(3) 0.020(3) 0.037(3) -0.013(2) 0.005(3) -0.009(2)
O11 0.0247(19) 0.0249(18) 0.0109(17) -0.0063(14) 0.0029(15) -0.0070(15)
N8 0.019(2) 0.022(2) 0.018(2) -0.0104(18) 0.0018(18) 0.0015(17)
C31 0.018(3) 0.031(3) 0.019(3) -0.007(2) 0.000(2) 0.006(2)
C32 0.027(3) 0.053(4) 0.018(3) -0.017(3) 0.001(2) 0.005(3)
C33 0.030(3) 0.032(3) 0.025(3) 0.001(2) 0.008(3) 0.001(2)
O12 0.0182(18) 0.0180(17) 0.0156(17) -0.0067(14) 0.0060(14) -0.0037(13)
N9 0.013(2) 0.018(2) 0.016(2) -0.0070(16) 0.0013(16) -0.0035(16)
C34 0.019(3) 0.020(2) 0.016(3) -0.009(2) 0.001(2) 0.001(2)
C35 0.021(3) 0.025(3) 0.035(3) -0.012(2) 0.000(2) 0.006(2)
C36 0.021(3) 0.020(3) 0.023(3) -0.009(2) 0.001(2) -0.002(2)
Zr4 0.0156(3) 0.0168(2) 0.0127(2) -0.00632(19) 0.00131(19) -0.00040(18)
O13 0.0175(17) 0.0160(16) 0.0154(17) -0.0074(13) 0.0007(14) -0.0012(13)
C37 0.025(3) 0.021(3) 0.020(3) -0.013(2) -0.004(2) 0.000(2)
C38 0.022(3) 0.025(3) 0.031(3) -0.013(2) -0.004(2) -0.003(2)
C39 0.028(3) 0.025(3) 0.030(3) -0.018(2) -0.002(2) -0.001(2)
O14 0.0165(18) 0.0295(19) 0.0205(18) -0.0128(15) -0.0029(15) 0.0034(14)
N10 0.021(2) 0.021(2) 0.016(2) -0.0094(17) -0.0027(18) 0.0013(17)
C40 0.017(3) 0.030(3) 0.023(3) -0.015(2) 0.000(2) 0.003(2)
C41 0.022(3) 0.054(4) 0.036(3) -0.025(3) -0.005(3) 0.009(3)
C42 0.027(3) 0.054(4) 0.036(3) -0.033(3) -0.009(3) 0.007(3)
O15 0.036(2) 0.0263(19) 0.0168(18) -0.0085(15) 0.0080(16) -0.0053(16)
N11 0.023(2) 0.022(2) 0.022(2) -0.0117(19) -0.0064(19) -0.0005(18)
C43 0.020(3) 0.029(3) 0.016(3) -0.005(2) -0.001(2) 0.003(2)
C44 0.024(3) 0.047(4) 0.029(3) -0.017(3) 0.004(2) -0.003(3)
C45 0.035(3) 0.029(3) 0.030(3) -0.011(2) 0.013(3) -0.007(2)
O16 0.027(2) 0.0236(18) 0.0157(18) -0.0082(15) 0.0046(15) 0.0011(15)
N12 0.023(2) 0.023(2) 0.011(2) -0.0082(17) 0.0044(17) 0.0005(17)
C46 0.020(3) 0.021(3) 0.026(3) -0.011(2) -0.001(2) 0.000(2)
C47 0.025(3) 0.035(3) 0.024(3) -0.014(2) -0.002(2) 0.006(2)
C48 0.021(3) 0.047(3) 0.035(3) -0.020(3) -0.012(3) 0.007(2)

loop_
_atom_type_symbol
_atom_type_description
_atom_type_scat_dispersion_real
_atom_type_scat_dispersion_imag
_atom_type_scat_source
C C 0.0033 0.0016 'International Tables Vol C Tables 4.2.6.8 and 6.1.1.4'
H H 0.0000 0.0000 'International Tables Vol C Tables 4.2.6.8 and 6.1.1.4'
N N 0.0061 0.0033 'International Tables Vol C Tables 4.2.6.8 and 6.1.1.4'
O O 0.0106 0.0060 'International Tables Vol C Tables 4.2.6.8 and 6.1.1.4'
Zr Zr -2.9673 0.5597 'International Tables Vol C Tables 4.2.6.8 and 6.1.1.4'

loop_
_geom_angle_atom_site_label_1
_geom_angle_atom_site_label_2
_geom_angle_atom_site_label_3
_geom_angle
_geom_angle_site_symmetry_1
_geom_angle_site_symmetry_3
_geom_angle_publ_flag
O4 Zr1 O3 104.55(13) . . ?
O4 Zr1 O2 130.90(12) . . ?
O3 Zr1 O2 98.21(13) . . ?
O4 Zr1 O1 129.89(12) . 2_656 ?
O3 Zr1 O1 86.14(12) . 2_656 ?
O2 Zr1 O1 94.11(11) . 2_656 ?
O4 Zr1 N1 93.46(13) . . ?
O3 Zr1 N1 114.09(13) . . ?
O2 Zr1 N1 37.45(13) . . ?
O1 Zr1 N1 127.01(13) 2_656 . ?
O4 Zr1 O1 85.74(12) . . ?
O3 Zr1 O1 156.50(11) . . ?
O2 Zr1 O1 90.24(12) . . ?
O1 Zr1 O1 71.34(12) 2_656 . ?
N1 Zr1 O1 85.74(12) . . ?
O4 Zr1 N2 89.70(13) . . ?
O3 Zr1 N2 36.71(13) . . ?
O2 Zr1 N2 83.33(13) . . ?
O1 Zr1 N2 120.57(12) 2_656 . ?
N1 Zr1 N2 82.08(14) . . ?
O1 Zr1 N2 166.72(12) . . ?
O4 Zr1 N3 37.40(12) . . ?
O3 Zr1 N3 90.83(13) . . ?
O2 Zr1 N3 167.49(13) . . ?
O1 Zr1 N3 95.11(12) 2_656 . ?
N1 Zr1 N3 130.45(14) . . ?
O1 Zr1 N3 84.74(12) . . ?
N2 Zr1 N3 99.15(13) . . ?
O4 Zr1 Zr1 110.18(9) . 2_656 ?
O3 Zr1 Zr1 121.90(9) . 2_656 ?
O2 Zr1 Zr1 92.65(9) . 2_656 ?
O1 Zr1 Zr1 36.05(8) 2_656 2_656 ?
N1 Zr1 Zr1 108.72(10) . 2_656 ?
O1 Zr1 Zr1 35.30(7) . 2_656 ?
N2 Zr1 Zr1 156.16(10) . 2_656 ?
N3 Zr1 Zr1 89.85(9) . 2_656 ?
C1 O1 Zr1 132.0(3) . 2_656 ?
C1 O1 Zr1 119.3(2) . . ?
Zr1 O1 Zr1 108.66(12) 2_656 . ?
O1 C1 C2 110.0(4) . . ?
O1 C1 C3 110.1(4) . . ?
C2 C1 C3 113.8(4) . . ?
N1 O2 Zr1 73.4(2) . . ?
C4 N1 O2 121.4(4) . . ?
C4 N1 Zr1 169.1(4) . . ?
O2 N1 Zr1 69.2(2) . . ?
N1 C4 C5 122.5(5) . . ?
N1 C4 C6 115.8(5) . . ?
C5 C4 C6 121.7(4) . . ?
N2 O3 Zr1 76.9(2) . . ?
C7 N2 O3 119.1(4) . . ?
C7 N2 Zr1 168.8(4) . . ?
O3 N2 Zr1 66.4(2) . . ?
N2 C7 C8 118.1(4) . . ?
N2 C7 C9 121.2(4) . . ?
C8 C7 C9 120.7(4) . . ?
N3 O4 Zr1 78.4(2) . . ?
C10 N3 O4 119.5(4) . . ?
C10 N3 Zr1 172.9(3) . . ?
O4 N3 Zr1 64.23(19) . . ?
N3 C10 C11 123.2(4) . . ?
N3 C10 C12 117.6(4) . . ?
C11 C10 C12 119.2(4) . . ?
O8 Zr2 O6 133.71(13) . . ?
O8 Zr2 O7 101.89(13) . . ?
O6 Zr2 O7 99.69(13) . . ?
O8 Zr2 O5 128.69(12) . . ?
O6 Zr2 O5 92.39(12) . . ?
O7 Zr2 O5 87.84(12) . . ?
O8 Zr2 O5 85.36(12) . 2_665 ?
O6 Zr2 O5 89.06(12) . 2_665 ?
O7 Zr2 O5 158.65(12) . 2_665 ?
O5 Zr2 O5 72.27(13) . 2_665 ?
O8 Zr2 N5 85.86(13) . . ?
O6 Zr2 N5 87.56(13) . . ?
O7 Zr2 N5 36.91(13) . . ?
O5 Zr2 N5 123.27(13) . . ?
O5 Zr2 N5 164.21(13) 2_665 . ?
O8 Zr2 N4 96.26(13) . . ?
O6 Zr2 N4 37.45(13) . . ?
O7 Zr2 N4 113.79(13) . . ?
O5 Zr2 N4 125.73(13) . . ?
O5 Zr2 N4 84.91(13) 2_665 . ?
N5 Zr2 N4 83.04(14) . . ?
O8 Zr2 N6 37.04(13) . . ?
O6 Zr2 N6 168.83(13) . . ?
O7 Zr2 N6 89.78(14) . . ?
O5 Zr2 N6 93.88(13) . . ?
O5 Zr2 N6 84.06(13) 2_665 . ?
N5 Zr2 N6 96.68(14) . . ?
N4 Zr2 N6 132.67(14) . . ?
O8 Zr2 Zr2 109.39(9) . 2_665 ?
O6 Zr2 Zr2 90.88(9) . 2_665 ?
O7 Zr2 Zr2 124.04(9) . 2_665 ?
O5 Zr2 Zr2 36.59(8) . 2_665 ?
O5 Zr2 Zr2 35.68(8) 2_665 2_665 ?
N5 Zr2 Zr2 159.74(10) . 2_665 ?
N4 Zr2 Zr2 107.58(10) . 2_665 ?
N6 Zr2 Zr2 88.67(10) . 2_665 ?
C13 O5 Zr2 132.2(3) . . ?
C13 O5 Zr2 119.6(3) . 2_665 ?
Zr2 O5 Zr2 107.73(13) . 2_665 ?
O5 C13 C14 110.2(4) . . ?
O5 C13 C15 110.7(4) . . ?
C14 C13 C15 113.6(4) . . ?
N4 O6 Zr2 75.6(2) . . ?
C16 N4 O6 121.7(4) . . ?
C16 N4 Zr2 171.4(4) . . ?
O6 N4 Zr2 66.9(2) . . ?
N4 C16 C17 116.5(5) . . ?
N4 C16 C18 123.7(5) . . ?
C17 C16 C18 119.8(4) . . ?
N5 O7 Zr2 74.7(2) . . ?
C19 N5 O7 121.6(4) . . ?
C19 N5 Zr2 169.6(4) . . ?
O7 N5 Zr2 68.4(2) . . ?
N5 C19 C21 117.2(5) . . ?
N5 C19 C20 123.1(5) . . ?
C21 C19 C20 119.7(4) . . ?
N6 O8 Zr2 77.9(2) . . ?
C22 N6 O8 118.7(4) . . ?
C22 N6 Zr2 174.7(3) . . ?
O8 N6 Zr2 65.0(2) . . ?
N6 C22 C23 123.0(5) . . ?
N6 C22 C24 117.1(4) . . ?
C23 C22 C24 119.9(4) . . ?
O12 Zr3 O11 100.56(13) . . ?
O12 Zr3 O10 131.81(12) . . ?
O11 Zr3 O10 101.76(13) . . ?
O12 Zr3 O9 128.68(12) . 2_766 ?
O11 Zr3 O9 88.52(12) . 2_766 ?
O10 Zr3 O9 94.08(12) . 2_766 ?
O12 Zr3 O9 85.19(12) . . ?
O11 Zr3 O9 157.33(12) . . ?
O10 Zr3 O9 90.03(12) . . ?
O9 Zr3 O9 71.21(13) 2_766 . ?
O12 Zr3 N7 94.65(13) . . ?
O11 Zr3 N7 116.17(13) . . ?
O10 Zr3 N7 37.18(13) . . ?
O9 Zr3 N7 126.28(13) 2_766 . ?
O9 Zr3 N7 84.84(13) . . ?
O12 Zr3 N8 89.24(13) . . ?
O11 Zr3 N8 37.10(13) . . ?
O10 Zr3 N8 83.74(13) . . ?
O9 Zr3 N8 122.15(13) 2_766 . ?
O9 Zr3 N8 165.52(13) . . ?
N7 Zr3 N8 82.29(14) . . ?
O12 Zr3 N9 37.25(12) . . ?
O11 Zr3 N9 88.63(13) . . ?
O10 Zr3 N9 167.21(13) . . ?
O9 Zr3 N9 93.63(12) 2_766 . ?
O9 Zr3 N9 82.81(12) . . ?
N7 Zr3 N9 131.02(14) . . ?
N8 Zr3 N9 100.71(14) . . ?
O12 Zr3 Zr3 109.12(9) . 2_766 ?
O11 Zr3 Zr3 123.95(9) . 2_766 ?
O10 Zr3 Zr3 92.49(9) . 2_766 ?
O9 Zr3 Zr3 36.09(8) 2_766 2_766 ?
O9 Zr3 Zr3 35.11(8) . 2_766 ?
N7 Zr3 Zr3 107.67(10) . 2_766 ?
N8 Zr3 Zr3 157.80(11) . 2_766 ?
N9 Zr3 Zr3 87.74(10) . 2_766 ?
C25 O9 Zr3 131.6(3) . 2_766 ?
C25 O9 Zr3 119.6(3) . . ?
Zr3 O9 Zr3 108.79(12) 2_766 . ?
O9 C25 C27 109.9(4) . . ?
O9 C25 C26 110.5(4) . . ?
C27 C25 C26 113.3(4) . . ?
N7 O10 Zr3 75.0(2) . . ?
C28 N7 O10 121.2(4) . . ?
C28 N7 Zr3 170.8(4) . . ?
O10 N7 Zr3 67.8(2) . . ?
N7 C28 C30 123.1(5) . . ?
N7 C28 C29 116.3(5) . . ?
C30 C28 C29 120.6(4) . . ?
N8 O11 Zr3 75.8(2) . . ?
C31 N8 O11 120.5(4) . . ?
C31 N8 Zr3 172.2(4) . . ?
O11 N8 Zr3 67.1(2) . . ?
N8 C31 C33 117.8(5) . . ?
N8 C31 C32 123.6(5) . . ?
C33 C31 C32 118.6(5) . . ?
N9 O12 Zr3 78.2(2) . . ?
C34 N9 O12 118.1(4) . . ?
C34 N9 Zr3 172.4(3) . . ?
O12 N9 Zr3 64.56(19) . . ?
N9 C34 C35 122.5(4) . . ?
N9 C34 C36 118.7(4) . . ?
C35 C34 C36 118.8(4) . . ?
O16 Zr4 O15 102.18(13) . . ?
O16 Zr4 O14 134.76(13) . . ?
O15 Zr4 O14 97.79(14) . . ?
O16 Zr4 O13 128.31(12) . . ?
O15 Zr4 O13 86.00(12) . . ?
O14 Zr4 O13 92.99(12) . . ?
O16 Zr4 O13 87.06(12) . 2_557 ?
O15 Zr4 O13 156.36(13) . 2_557 ?
O14 Zr4 O13 90.52(12) . 2_557 ?
O13 Zr4 O13 71.44(13) . 2_557 ?
O16 Zr4 N11 87.97(14) . . ?
O15 Zr4 N11 36.81(13) . . ?
O14 Zr4 N11 84.33(14) . . ?
O13 Zr4 N11 120.85(13) . . ?
O13 Zr4 N11 166.82(13) 2_557 . ?
O16 Zr4 N10 97.69(14) . . ?
O15 Zr4 N10 114.11(14) . . ?
O14 Zr4 N10 37.14(13) . . ?
O13 Zr4 N10 125.52(13) . . ?
O13 Zr4 N10 85.62(13) 2_557 . ?
N11 Zr4 N10 82.95(15) . . ?
O16 Zr4 N12 37.10(13) . . ?
O15 Zr4 N12 89.86(14) . . ?
O14 Zr4 N12 170.54(13) . . ?
O13 Zr4 N12 93.09(13) . . ?
O13 Zr4 N12 84.55(13) 2_557 . ?
N11 Zr4 N12 98.73(14) . . ?
N10 Zr4 N12 134.06(14) . . ?
O16 Zr4 Zr4 110.18(9) . 2_557 ?
O15 Zr4 Zr4 121.93(10) . 2_557 ?
O14 Zr4 Zr4 92.14(9) . 2_557 ?
O13 Zr4 Zr4 36.24(8) . 2_557 ?
O13 Zr4 Zr4 35.20(8) 2_557 2_557 ?
N11 Zr4 Zr4 156.77(11) . 2_557 ?
N10 Zr4 Zr4 107.80(10) . 2_557 ?
N12 Zr4 Zr4 88.48(10) . 2_557 ?
C37 O13 Zr4 131.9(3) . . ?
C37 O13 Zr4 119.1(3) . 2_557 ?
Zr4 O13 Zr4 108.56(13) . 2_557 ?
O13 C37 C39 111.0(4) . . ?
O13 C37 C38 109.6(4) . . ?
C39 C37 C38 112.9(4) . . ?
N10 O14 Zr4 76.0(2) . . ?
C40 N10 O14 120.5(4) . . ?
C40 N10 Zr4 172.3(4) . . ?
O14 N10 Zr4 66.9(2) . . ?
N10 C40 C42 117.0(4) . . ?
N10 C40 C41 122.9(5) . . ?
C42 C40 C41 120.1(5) . . ?
N11 O15 Zr4 75.9(2) . . ?
C43 N11 O15 120.0(4) . . ?
C43 N11 Zr4 170.2(4) . . ?
O15 N11 Zr4 67.3(2) . . ?
N11 C43 C45 123.1(5) . . ?
N11 C43 C44 117.2(5) . . ?
C45 C43 C44 119.6(4) . . ?
N12 O16 Zr4 78.0(2) . . ?
C46 N12 O16 119.7(4) . . ?
C46 N12 Zr4 174.2(4) . . ?
O16 N12 Zr4 64.9(2) . . ?
N12 C46 C48 124.3(5) . . ?
N12 C46 C47 116.6(5) . . ?
C48 C46 C47 119.1(4) . . ?

loop_
_geom_bond_atom_site_label_1
_geom_bond_atom_site_label_2
_geom_bond_distance
_geom_bond_site_symmetry_2
_geom_bond_publ_flag
Zr1 O4 2.084(3) . ?
Zr1 O3 2.101(3) . ?
Zr1 O2 2.127(3) . ?
Zr1 O1 2.146(3) 2_656 ?
Zr1 N1 2.180(4) . ?
Zr1 O1 2.186(3) . ?
Zr1 N2 2.233(4) . ?
Zr1 N3 2.267(4) . ?
Zr1 Zr1 3.5190(9) 2_656 ?
O1 C1 1.445(5) . ?
O1 Zr1 2.146(3) 2_656 ?
C1 C2 1.517(6) . ?
C1 C3 1.520(6) . ?
O2 N1 1.384(5) . ?
N1 C4 1.284(6) . ?
C4 C5 1.491(7) . ?
C4 C6 1.497(7) . ?
O3 N2 1.370(5) . ?
N2 C7 1.277(6) . ?
C7 C8 1.481(7) . ?
C7 C9 1.494(6) . ?
O4 N3 1.405(5) . ?
N3 C10 1.277(6) . ?
C10 C11 1.495(7) . ?
C10 C12 1.495(7) . ?
Zr2 O8 2.091(3) . ?
Zr2 O6 2.106(3) . ?
Zr2 O7 2.124(3) . ?
Zr2 O5 2.146(3) . ?
Zr2 O5 2.193(3) 2_665 ?
Zr2 N5 2.203(4) . ?
Zr2 N4 2.218(4) . ?
Zr2 N6 2.256(4) . ?
Zr2 Zr2 3.5041(9) 2_665 ?
O5 C13 1.446(5) . ?
O5 Zr2 2.193(3) 2_665 ?
C13 C14 1.512(7) . ?
C13 C15 1.523(6) . ?
O6 N4 1.392(5) . ?
N4 C16 1.278(6) . ?
C16 C17 1.491(7) . ?
C16 C18 1.493(7) . ?
O7 N5 1.372(5) . ?
N5 C19 1.290(6) . ?
C19 C21 1.484(7) . ?
C19 C20 1.495(7) . ?
O8 N6 1.390(5) . ?
N6 C22 1.288(6) . ?
C22 C23 1.483(7) . ?
C22 C24 1.493(7) . ?
Zr3 O12 2.090(3) . ?
Zr3 O11 2.107(3) . ?
Zr3 O10 2.110(3) . ?
Zr3 O9 2.142(3) 2_766 ?
Zr3 O9 2.194(3) . ?
Zr3 N7 2.202(4) . ?
Zr3 N8 2.218(4) . ?
Zr3 N9 2.265(4) . ?
Zr3 Zr3 3.5261(10) 2_766 ?
O9 C25 1.441(5) . ?
O9 Zr3 2.142(3) 2_766 ?
C25 C27 1.519(6) . ?
C25 C26 1.523(6) . ?
O10 N7 1.378(5) . ?
N7 C28 1.284(6) . ?
C28 C30 1.491(7) . ?
C28 C29 1.499(7) . ?
O11 N8 1.380(5) . ?
N8 C31 1.282(6) . ?
C31 C33 1.491(7) . ?
C31 C32 1.492(7) . ?
O12 N9 1.401(5) . ?
N9 C34 1.269(6) . ?
C34 C35 1.493(7) . ?
C34 C36 1.494(6) . ?
Zr4 O16 2.092(4) . ?
Zr4 O15 2.100(3) . ?
Zr4 O14 2.107(3) . ?
Zr4 O13 2.134(3) . ?
Zr4 O13 2.188(3) 2_557 ?
Zr4 N11 2.209(4) . ?
Zr4 N10 2.223(4) . ?
Zr4 N12 2.261(4) . ?
Zr4 Zr4 3.5090(10) 2_557 ?
O13 C37 1.450(5) . ?
O13 Zr4 2.188(3) 2_557 ?
C37 C39 1.512(7) . ?
C37 C38 1.525(7) . ?
O14 N10 1.383(5) . ?
N10 C40 1.276(6) . ?
C40 C42 1.485(7) . ?
C40 C41 1.497(7) . ?
O15 N11 1.365(5) . ?
N11 C43 1.284(6) . ?
C43 C45 1.480(7) . ?
C43 C44 1.492(7) . ?
O16 N12 1.394(5) . ?
N12 C46 1.286(6) . ?
C46 C48 1.489(7) . ?
C46 C47 1.489(7) . ?

loop_
_geom_torsion_atom_site_label_1
_geom_torsion_atom_site_label_2
_geom_torsion_atom_site_label_3
_geom_torsion_atom_site_label_4
_geom_torsion
_geom_torsion_site_symmetry_1
_geom_torsion_site_symmetry_2
_geom_torsion_site_symmetry_3
_geom_torsion_site_symmetry_4
_geom_torsion_publ_flag
O4 Zr1 O1 C1 -42.1(3) . . . . ?
O3 Zr1 O1 C1 -159.5(3) . . . . ?
O2 Zr1 O1 C1 88.9(3) . . . . ?
O1 Zr1 O1 C1 -176.9(4) 2_656 . . . ?
N1 Zr1 O1 C1 51.7(3) . . . . ?
N2 Zr1 O1 C1 28.1(7) . . . . ?
N3 Zr1 O1 C1 -79.6(3) . . . . ?
Zr1 Zr1 O1 C1 -176.9(4) 2_656 . . . ?
O4 Zr1 O1 Zr1 134.73(14) . . . 2_656 ?
O3 Zr1 O1 Zr1 17.3(4) . . . 2_656 ?
O2 Zr1 O1 Zr1 -94.26(14) . . . 2_656 ?
O1 Zr1 O1 Zr1 0.0 2_656 . . 2_656 ?
N1 Zr1 O1 Zr1 -131.47(15) . . . 2_656 ?
N2 Zr1 O1 Zr1 -155.0(5) . . . 2_656 ?
N3 Zr1 O1 Zr1 97.21(14) . . . 2_656 ?
Zr1 O1 C1 C2 68.2(5) 2_656 . . . ?
Zr1 O1 C1 C2 -115.8(3) . . . . ?
Zr1 O1 C1 C3 -58.0(5) 2_656 . . . ?
Zr1 O1 C1 C3 118.0(3) . . . . ?
O4 Zr1 O2 N1 1.9(3) . . . . ?
O3 Zr1 O2 N1 119.3(2) . . . . ?
O1 Zr1 O2 N1 -154.0(2) 2_656 . . . ?
O1 Zr1 O2 N1 -82.7(2) . . . . ?
N2 Zr1 O2 N1 85.7(2) . . . . ?
N3 Zr1 O2 N1 -16.6(7) . . . . ?
Zr1 Zr1 O2 N1 -117.9(2) 2_656 . . . ?
Zr1 O2 N1 C4 -177.0(4) . . . . ?
O4 Zr1 N1 C4 -12.3(18) . . . . ?
O3 Zr1 N1 C4 95.3(18) . . . . ?
O2 Zr1 N1 C4 166.3(19) . . . . ?
O1 Zr1 N1 C4 -160.5(18) 2_656 . . . ?
O1 Zr1 N1 C4 -97.7(18) . . . . ?
N2 Zr1 N1 C4 76.9(18) . . . . ?
N3 Zr1 N1 C4 -18.4(19) . . . . ?
Zr1 Zr1 N1 C4 -124.9(18) 2_656 . . . ?
O4 Zr1 N1 O2 -178.6(2) . . . . ?
O3 Zr1 N1 O2 -70.9(2) . . . . ?
O1 Zr1 N1 O2 33.2(3) 2_656 . . . ?
O1 Zr1 N1 O2 96.0(2) . . . . ?
N2 Zr1 N1 O2 -89.3(2) . . . . ?
N3 Zr1 N1 O2 175.35(19) . . . . ?
Zr1 Zr1 N1 O2 68.8(2) 2_656 . . . ?
O2 N1 C4 C5 -0.4(7) . . . . ?
Zr1 N1 C4 C5 -165.3(16) . . . . ?
O2 N1 C4 C6 180.0(4) . . . . ?
Zr1 N1 C4 C6 15(2) . . . . ?
O4 Zr1 O3 N2 69.1(2) . . . . ?
O2 Zr1 O3 N2 -67.0(2) . . . . ?
O1 Zr1 O3 N2 -160.6(2) 2_656 . . . ?
N1 Zr1 O3 N2 -31.5(2) . . . . ?
O1 Zr1 O3 N2 -177.1(3) . . . . ?
N3 Zr1 O3 N2 104.3(2) . . . . ?
Zr1 Zr1 O3 N2 -165.38(18) 2_656 . . . ?
Zr1 O3 N2 C7 169.1(4) . . . . ?
O4 Zr1 N2 C7 123.0(18) . . . . ?
O3 Zr1 N2 C7 -121.7(18) . . . . ?
O2 Zr1 N2 C7 -8.3(18) . . . . ?
O1 Zr1 N2 C7 -99.1(18) 2_656 . . . ?
N1 Zr1 N2 C7 29.4(18) . . . . ?
O1 Zr1 N2 C7 53(2) . . . . ?
N3 Zr1 N2 C7 159.3(18) . . . . ?
Zr1 Zr1 N2 C7 -89.7(18) 2_656 . . . ?
O4 Zr1 N2 O3 -115.3(2) . . . . ?
O2 Zr1 N2 O3 113.4(2) . . . . ?
O1 Zr1 N2 O3 22.6(3) 2_656 . . . ?
N1 Zr1 N2 O3 151.2(2) . . . . ?
O1 Zr1 N2 O3 174.9(5) . . . . ?
N3 Zr1 N2 O3 -79.0(2) . . . . ?
Zr1 Zr1 N2 O3 32.0(4) 2_656 . . . ?
O3 N2 C7 C8 -177.9(4) . . . . ?
Zr1 N2 C7 C8 -61.0(19) . . . . ?
O3 N2 C7 C9 -0.4(7) . . . . ?
Zr1 N2 C7 C9 116.5(17) . . . . ?
O3 Zr1 O4 N3 71.6(2) . . . . ?
O2 Zr1 O4 N3 -173.52(19) . . . . ?
O1 Zr1 O4 N3 -25.6(3) 2_656 . . . ?
N1 Zr1 O4 N3 -172.4(2) . . . . ?
O1 Zr1 O4 N3 -86.9(2) . . . . ?
N2 Zr1 O4 N3 105.6(2) . . . . ?
Zr1 Zr1 O4 N3 -61.0(2) 2_656 . . . ?
Zr1 O4 N3 C10 173.2(4) . . . . ?
O4 Zr1 N3 C10 -123(3) . . . . ?
O3 Zr1 N3 C10 123(3) . . . . ?
O2 Zr1 N3 C10 -100(3) . . . . ?
O1 Zr1 N3 C10 37(3) 2_656 . . . ?
N1 Zr1 N3 C10 -113(3) . . . . ?
O1 Zr1 N3 C10 -34(3) . . . . ?
N2 Zr1 N3 C10 159(3) . . . . ?
Zr1 Zr1 N3 C10 1(3) 2_656 . . . ?
O3 Zr1 N3 O4 -113.2(2) . . . . ?
O2 Zr1 N3 O4 23.2(7) . . . . ?
O1 Zr1 N3 O4 160.6(2) 2_656 . . . ?
N1 Zr1 N3 O4 10.0(3) . . . . ?
O1 Zr1 N3 O4 89.9(2) . . . . ?
N2 Zr1 N3 O4 -77.3(2) . . . . ?
Zr1 Zr1 N3 O4 124.85(18) 2_656 . . . ?
O4 N3 C10 C11 -1.8(6) . . . . ?
Zr1 N3 C10 C11 118(3) . . . . ?
O4 N3 C10 C12 178.0(4) . . . . ?
Zr1 N3 C10 C12 -62(3) . . . . ?
O8 Zr2 O5 C13 -119.5(4) . . . . ?
O6 Zr2 O5 C13 83.6(4) . . . . ?
O7 Zr2 O5 C13 -16.0(4) . . . . ?
O5 Zr2 O5 C13 171.9(4) 2_665 . . . ?
N5 Zr2 O5 C13 -5.0(4) . . . . ?
N4 Zr2 O5 C13 102.1(4) . . . . ?
N6 Zr2 O5 C13 -105.6(4) . . . . ?
Zr2 Zr2 O5 C13 171.9(4) 2_665 . . . ?
O8 Zr2 O5 Zr2 68.60(19) . . . 2_665 ?
O6 Zr2 O5 Zr2 -88.25(14) . . . 2_665 ?
O7 Zr2 O5 Zr2 172.13(15) . . . 2_665 ?
O5 Zr2 O5 Zr2 0.0 2_665 . . 2_665 ?
N5 Zr2 O5 Zr2 -176.90(13) . . . 2_665 ?
N4 Zr2 O5 Zr2 -69.83(18) . . . 2_665 ?
N6 Zr2 O5 Zr2 82.50(15) . . . 2_665 ?
Zr2 O5 C13 C14 -56.0(5) . . . . ?
Zr2 O5 C13 C14 115.1(4) 2_665 . . . ?
Zr2 O5 C13 C15 70.4(5) . . . . ?
Zr2 O5 C13 C15 -118.4(4) 2_665 . . . ?
O8 Zr2 O6 N4 0.2(3) . . . . ?
O7 Zr2 O6 N4 -116.7(2) . . . . ?
O5 Zr2 O6 N4 155.1(2) . . . . ?
O5 Zr2 O6 N4 82.8(2) 2_665 . . . ?
N5 Zr2 O6 N4 -81.7(2) . . . . ?
N6 Zr2 O6 N4 30.9(8) . . . . ?
Zr2 Zr2 O6 N4 118.5(2) 2_665 . . . ?
Zr2 O6 N4 C16 179.5(4) . . . . ?
O8 Zr2 N4 C16 3(2) . . . . ?
O6 Zr2 N4 C16 -177(2) . . . . ?
O7 Zr2 N4 C16 -103(2) . . . . ?
O5 Zr2 N4 C16 152(2) . . . . ?
O5 Zr2 N4 C16 88(2) 2_665 . . . ?
N5 Zr2 N4 C16 -82(2) . . . . ?
N6 Zr2 N4 C16 11(2) . . . . ?
Zr2 Zr2 N4 C16 116(2) 2_665 . . . ?
O8 Zr2 N4 O6 -179.9(2) . . . . ?
O7 Zr2 N4 O6 74.2(2) . . . . ?
O5 Zr2 N4 O6 -31.3(3) . . . . ?
O5 Zr2 N4 O6 -95.1(2) 2_665 . . . ?
N5 Zr2 N4 O6 95.1(2) . . . . ?
N6 Zr2 N4 O6 -172.2(2) . . . . ?
Zr2 Zr2 N4 O6 -67.2(2) 2_665 . . . ?
O6 N4 C16 C17 -179.4(4) . . . . ?
Zr2 N4 C16 C17 -3(3) . . . . ?
O6 N4 C16 C18 1.3(7) . . . . ?
Zr2 N4 C16 C18 178(2) . . . . ?
O8 Zr2 O7 N5 -66.2(2) . . . . ?
O6 Zr2 O7 N5 72.6(2) . . . . ?
O5 Zr2 O7 N5 164.6(2) . . . . ?
O5 Zr2 O7 N5 -174.4(3) 2_665 . . . ?
N4 Zr2 O7 N5 36.2(3) . . . . ?
N6 Zr2 O7 N5 -101.5(2) . . . . ?
Zr2 Zr2 O7 N5 170.29(18) 2_665 . . . ?
Zr2 O7 N5 C19 176.9(4) . . . . ?
O8 Zr2 N5 C19 -48.9(19) . . . . ?
O6 Zr2 N5 C19 85.2(19) . . . . ?
O7 Zr2 N5 C19 -165(2) . . . . ?
O5 Zr2 N5 C19 176.5(19) . . . . ?
O5 Zr2 N5 C19 7(2) 2_665 . . . ?
N4 Zr2 N5 C19 47.9(19) . . . . ?
N6 Zr2 N5 C19 -84.4(19) . . . . ?
Zr2 Zr2 N5 C19 171.2(17) 2_665 . . . ?
O8 Zr2 N5 O7 116.1(2) . . . . ?
O6 Zr2 N5 O7 -109.7(2) . . . . ?
O5 Zr2 N5 O7 -18.5(3) . . . . ?
O5 Zr2 N5 O7 172.5(4) 2_665 . . . ?
N4 Zr2 N5 O7 -147.0(2) . . . . ?
N6 Zr2 N5 O7 80.6(2) . . . . ?
Zr2 Zr2 N5 O7 -23.8(4) 2_665 . . . ?
O7 N5 C19 C21 179.9(4) . . . . ?
Zr2 N5 C19 C21 -17(2) . . . . ?
O7 N5 C19 C20 0.8(7) . . . . ?
Zr2 N5 C19 C20 164.4(16) . . . . ?
O6 Zr2 O8 N6 170.5(2) . . . . ?
O7 Zr2 O8 N6 -73.4(2) . . . . ?
O5 Zr2 O8 N6 23.5(3) . . . . ?
O5 Zr2 O8 N6 86.3(2) 2_665 . . . ?
N5 Zr2 O8 N6 -106.8(2) . . . . ?
N4 Zr2 O8 N6 170.6(2) . . . . ?
Zr2 Zr2 O8 N6 59.5(2) 2_665 . . . ?
Zr2 O8 N6 C22 -175.7(4) . . . . ?
O8 Zr2 N6 C22 135(4) . . . . ?
O6 Zr2 N6 C22 98(4) . . . . ?
O7 Zr2 N6 C22 -114(4) . . . . ?
O5 Zr2 N6 C22 -26(4) . . . . ?
O5 Zr2 N6 C22 45(4) 2_665 . . . ?
N5 Zr2 N6 C22 -151(4) . . . . ?
N4 Zr2 N6 C22 123(4) . . . . ?
Zr2 Zr2 N6 C22 10(4) 2_665 . . . ?
O6 Zr2 N6 O8 -37.8(8) . . . . ?
O7 Zr2 N6 O8 110.3(2) . . . . ?
O5 Zr2 N6 O8 -161.9(2) . . . . ?
O5 Zr2 N6 O8 -90.2(2) 2_665 . . . ?
N5 Zr2 N6 O8 74.0(2) . . . . ?
N4 Zr2 N6 O8 -12.7(3) . . . . ?
Zr2 Zr2 N6 O8 -125.6(2) 2_665 . . . ?
O8 N6 C22 C23 1.8(7) . . . . ?
Zr2 N6 C22 C23 -132(4) . . . . ?
O8 N6 C22 C24 -179.2(4) . . . . ?
Zr2 N6 C22 C24 47(4) . . . . ?
O12 Zr3 O9 C25 -45.3(3) . . . . ?
O11 Zr3 O9 C25 -151.3(3) . . . . ?
O10 Zr3 O9 C25 86.7(3) . . . . ?
O9 Zr3 O9 C25 -179.0(4) 2_766 . . . ?
N7 Zr3 O9 C25 49.8(3) . . . . ?
N8 Zr3 O9 C25 22.4(7) . . . . ?
N9 Zr3 O9 C25 -82.7(3) . . . . ?
Zr3 Zr3 O9 C25 -179.0(4) 2_766 . . . ?
O12 Zr3 O9 Zr3 133.71(14) . . . 2_766 ?
O11 Zr3 O9 Zr3 27.7(4) . . . 2_766 ?
O10 Zr3 O9 Zr3 -94.30(14) . . . 2_766 ?
O9 Zr3 O9 Zr3 0.0 2_766 . . 2_766 ?
N7 Zr3 O9 Zr3 -131.17(16) . . . 2_766 ?
N8 Zr3 O9 Zr3 -158.6(5) . . . 2_766 ?
N9 Zr3 O9 Zr3 96.33(15) . . . 2_766 ?
Zr3 O9 C25 C27 67.5(5) 2_766 . . . ?
Zr3 O9 C25 C27 -113.7(3) . . . . ?
Zr3 O9 C25 C26 -58.2(5) 2_766 . . . ?
Zr3 O9 C25 C26 120.5(3) . . . . ?
O12 Zr3 O10 N7 2.2(3) . . . . ?
O11 Zr3 O10 N7 118.1(2) . . . . ?
O9 Zr3 O10 N7 -152.6(2) 2_766 . . . ?
O9 Zr3 O10 N7 -81.4(2) . . . . ?
N8 Zr3 O10 N7 85.5(2) . . . . ?
N9 Zr3 O10 N7 -25.7(7) . . . . ?
Zr3 Zr3 O10 N7 -116.5(2) 2_766 . . . ?
Zr3 O10 N7 C28 -177.7(4) . . . . ?
O12 Zr3 N7 C28 -11(2) . . . . ?
O11 Zr3 N7 C28 93(2) . . . . ?
O10 Zr3 N7 C28 168(2) . . . . ?
O9 Zr3 N7 C28 -158(2) 2_766 . . . ?
O9 Zr3 N7 C28 -96(2) . . . . ?
N8 Zr3 N7 C28 78(2) . . . . ?
N9 Zr3 N7 C28 -20(2) . . . . ?
Zr3 Zr3 N7 C28 -123(2) 2_766 . . . ?
O12 Zr3 N7 O10 -178.4(2) . . . . ?
O11 Zr3 N7 O10 -74.2(2) . . . . ?
O9 Zr3 N7 O10 34.7(3) 2_766 . . . ?
O9 Zr3 N7 O10 96.9(2) . . . . ?
N8 Zr3 N7 O10 -89.8(2) . . . . ?
N9 Zr3 N7 O10 172.7(2) . . . . ?
Zr3 Zr3 N7 O10 69.8(2) 2_766 . . . ?
O10 N7 C28 C30 2.2(7) . . . . ?
Zr3 N7 C28 C30 -164.4(19) . . . . ?
O10 N7 C28 C29 -179.2(4) . . . . ?
Zr3 N7 C28 C29 14(2) . . . . ?
O12 Zr3 O11 N8 74.4(2) . . . . ?
O10 Zr3 O11 N8 -62.6(2) . . . . ?
O9 Zr3 O11 N8 -156.5(2) 2_766 . . . ?
O9 Zr3 O11 N8 177.4(3) . . . . ?
N7 Zr3 O11 N8 -26.2(3) . . . . ?
N9 Zr3 O11 N8 109.9(2) . . . . ?
Zr3 Zr3 O11 N8 -163.79(18) 2_766 . . . ?
Zr3 O11 N8 C31 177.7(4) . . . . ?
O12 Zr3 N8 C31 86(3) . . . . ?
O11 Zr3 N8 C31 -166(3) . . . . ?
O10 Zr3 N8 C31 -47(3) . . . . ?
O9 Zr3 N8 C31 -137(3) 2_766 . . . ?
O9 Zr3 N8 C31 18(3) . . . . ?
N7 Zr3 N8 C31 -9(3) . . . . ?
N9 Zr3 N8 C31 121(3) . . . . ?
Zr3 Zr3 N8 C31 -128(3) 2_766 . . . ?
O12 Zr3 N8 O11 -108.8(2) . . . . ?
O10 Zr3 N8 O11 119.0(2) . . . . ?
O9 Zr3 N8 O11 28.1(3) 2_766 . . . ?
O9 Zr3 N8 O11 -176.0(4) . . . . ?
N7 Zr3 N8 O11 156.5(2) . . . . ?
N9 Zr3 N8 O11 -73.1(2) . . . . ?
Zr3 Zr3 N8 O11 37.8(4) 2_766 . . . ?
O11 N8 C31 C33 -174.6(4) . . . . ?
Zr3 N8 C31 C33 -10(3) . . . . ?
O11 N8 C31 C32 4.3(7) . . . . ?
Zr3 N8 C31 C32 169(2) . . . . ?
O11 Zr3 O12 N9 73.4(2) . . . . ?
O10 Zr3 O12 N9 -170.2(2) . . . . ?
O9 Zr3 O12 N9 -23.2(3) 2_766 . . . ?
O9 Zr3 O12 N9 -84.4(2) . . . . ?
N7 Zr3 O12 N9 -168.9(2) . . . . ?
N8 Zr3 O12 N9 108.9(2) . . . . ?
Zr3 Zr3 O12 N9 -58.3(2) 2_766 . . . ?
Zr3 O12 N9 C34 172.0(4) . . . . ?
O12 Zr3 N9 C34 -112(3) . . . . ?
O11 Zr3 N9 C34 138(3) . . . . ?
O10 Zr3 N9 C34 -77(3) . . . . ?
O9 Zr3 N9 C34 50(3) 2_766 . . . ?
O9 Zr3 N9 C34 -21(3) . . . . ?
N7 Zr3 N9 C34 -97(3) . . . . ?
N8 Zr3 N9 C34 174(3) . . . . ?
Zr3 Zr3 N9 C34 14(3) 2_766 . . . ?
O11 Zr3 N9 O12 -109.5(2) . . . . ?
O10 Zr3 N9 O12 35.1(7) . . . . ?
O9 Zr3 N9 O12 162.0(2) 2_766 . . . ?
O9 Zr3 N9 O12 91.5(2) . . . . ?
N7 Zr3 N9 O12 14.8(3) . . . . ?
N8 Zr3 N9 O12 -74.3(2) . . . . ?
Zr3 Zr3 N9 O12 126.4(2) 2_766 . . . ?
O12 N9 C34 C35 -1.1(7) . . . . ?
Zr3 N9 C34 C35 107(3) . . . . ?
O12 N9 C34 C36 178.8(4) . . . . ?
Zr3 N9 C34 C36 -73(3) . . . . ?
O16 Zr4 O13 C37 -117.7(4) . . . . ?
O15 Zr4 O13 C37 -15.3(4) . . . . ?
O14 Zr4 O13 C37 82.3(4) . . . . ?
O13 Zr4 O13 C37 171.9(4) 2_557 . . . ?
N11 Zr4 O13 C37 -2.9(4) . . . . ?
N10 Zr4 O13 C37 101.7(4) . . . . ?
N12 Zr4 O13 C37 -104.9(4) . . . . ?
Zr4 Zr4 O13 C37 171.9(4) 2_557 . . . ?
O16 Zr4 O13 Zr4 70.48(18) . . . 2_557 ?
O15 Zr4 O13 Zr4 172.85(16) . . . 2_557 ?
O14 Zr4 O13 Zr4 -89.55(15) . . . 2_557 ?
O13 Zr4 O13 Zr4 0.0 2_557 . . 2_557 ?
N11 Zr4 O13 Zr4 -174.73(14) . . . 2_557 ?
N10 Zr4 O13 Zr4 -70.21(19) . . . 2_557 ?
N12 Zr4 O13 Zr4 83.20(15) . . . 2_557 ?
Zr4 O13 C37 C39 69.7(5) . . . . ?
Zr4 O13 C37 C39 -119.1(4) 2_557 . . . ?
Zr4 O13 C37 C38 -55.7(5) . . . . ?
Zr4 O13 C37 C38 115.5(4) 2_557 . . . ?
O16 Zr4 O14 N10 -4.3(3) . . . . ?
O15 Zr4 O14 N10 -120.1(2) . . . . ?
O13 Zr4 O14 N10 153.5(2) . . . . ?
O13 Zr4 O14 N10 82.0(2) 2_557 . . . ?
N11 Zr4 O14 N10 -85.8(2) . . . . ?
N12 Zr4 O14 N10 23.6(9) . . . . ?
Zr4 Zr4 O14 N10 117.2(2) 2_557 . . . ?
Zr4 O14 N10 C40 177.6(4) . . . . ?
O16 Zr4 N10 C40 12(3) . . . . ?
O15 Zr4 N10 C40 -95(3) . . . . ?
O14 Zr4 N10 C40 -165(3) . . . . ?
O13 Zr4 N10 C40 162(3) . . . . ?
O13 Zr4 N10 C40 99(3) 2_557 . . . ?
N11 Zr4 N10 C40 -75(3) . . . . ?
N12 Zr4 N10 C40 21(3) . . . . ?
Zr4 Zr4 N10 C40 126(3) 2_557 . . . ?
O16 Zr4 N10 O14 176.9(2) . . . . ?
O15 Zr4 N10 O14 69.8(2) . . . . ?
O13 Zr4 N10 O14 -33.2(3) . . . . ?
O13 Zr4 N10 O14 -96.7(2) 2_557 . . . ?
N11 Zr4 N10 O14 89.9(2) . . . . ?
N12 Zr4 N10 O14 -174.7(2) . . . . ?
Zr4 Zr4 N10 O14 -69.0(2) 2_557 . . . ?
O14 N10 C40 C42 178.8(4) . . . . ?
Zr4 N10 C40 C42 -18(3) . . . . ?
O14 N10 C40 C41 -1.0(7) . . . . ?
Zr4 N10 C40 C41 163(2) . . . . ?
O16 Zr4 O15 N11 -69.6(2) . . . . ?
O14 Zr4 O15 N11 69.6(2) . . . . ?
O13 Zr4 O15 N11 162.0(2) . . . . ?
O13 Zr4 O15 N11 179.2(3) 2_557 . . . ?
N10 Zr4 O15 N11 34.7(3) . . . . ?
N12 Zr4 O15 N11 -104.9(2) . . . . ?
Zr4 Zr4 O15 N11 167.0(2) 2_557 . . . ?
Zr4 O15 N11 C43 -172.6(4) . . . . ?
O16 Zr4 N11 C43 -107(2) . . . . ?
O15 Zr4 N11 C43 139(2) . . . . ?
O14 Zr4 N11 C43 28(2) . . . . ?
O13 Zr4 N11 C43 118(2) . . . . ?
O13 Zr4 N11 C43 -39(2) 2_557 . . . ?
N10 Zr4 N11 C43 -9(2) . . . . ?
N12 Zr4 N11 C43 -143(2) . . . . ?
Zr4 Zr4 N11 C43 110(2) 2_557 . . . ?
O16 Zr4 N11 O15 113.5(2) . . . . ?
O14 Zr4 N11 O15 -111.1(2) . . . . ?
O13 Zr4 N11 O15 -21.0(3) . . . . ?
O13 Zr4 N11 O15 -178.5(5) 2_557 . . . ?
N10 Zr4 N11 O15 -148.4(3) . . . . ?
N12 Zr4 N11 O15 77.9(2) . . . . ?
Zr4 Zr4 N11 O15 -28.9(4) 2_557 . . . ?
O15 N11 C43 C45 0.5(7) . . . . ?
Zr4 N11 C43 C45 -135.3(19) . . . . ?
O15 N11 C43 C44 179.3(4) . . . . ?
Zr4 N11 C43 C44 44(2) . . . . ?
O15 Zr4 O16 N12 -73.2(2) . . . . ?
O14 Zr4 O16 N12 172.7(2) . . . . ?
O13 Zr4 O16 N12 21.4(3) . . . . ?
O13 Zr4 O16 N12 84.8(2) 2_557 . . . ?
N11 Zr4 O16 N12 -107.4(2) . . . . ?
N10 Zr4 O16 N12 170.0(2) . . . . ?
Zr4 Zr4 O16 N12 57.8(2) 2_557 . . . ?
Zr4 O16 N12 C46 -175.9(4) . . . . ?
O16 Zr4 N12 C46 142(4) . . . . ?
O15 Zr4 N12 C46 -107(3) . . . . ?
O14 Zr4 N12 C46 109(3) . . . . ?
O13 Zr4 N12 C46 -21(3) . . . . ?
O13 Zr4 N12 C46 50(3) 2_557 . . . ?
N11 Zr4 N12 C46 -143(3) . . . . ?
N10 Zr4 N12 C46 128(3) . . . . ?
Zr4 Zr4 N12 C46 15(3) 2_557 . . . ?
O15 Zr4 N12 O16 110.7(2) . . . . ?
O14 Zr4 N12 O16 -33.5(9) . . . . ?
O13 Zr4 N12 O16 -163.3(2) . . . . ?
O13 Zr4 N12 O16 -92.3(2) 2_557 . . . ?
N11 Zr4 N12 O16 74.8(2) . . . . ?
N10 Zr4 N12 O16 -13.8(3) . . . . ?
Zr4 Zr4 N12 O16 -127.4(2) 2_557 . . . ?
O16 N12 C46 C48 0.2(7) . . . . ?
Zr4 N12 C46 C48 -140(3) . . . . ?
O16 N12 C46 C47 -179.8(4) . . . . ?
Zr4 N12 C46 C47 40(4) . . . . ?
